data_7123768
loop_
_publ_author_name
'Yang, Hong'
'Cui, Lili'
'Wang, Chenchen'
'Zhang, Hongwei'
'Ma, Yunsheng'
'Deng, Guang'
'Zhou, Zhiguo'
'Lin, Jiaomin'
'Yang, Shiping'

_publ_section_title
;
 Facile one-step dialysis strategy for fabrication of hollow complex
 nanoparticles
;
_journal_name_full 'Chemical Communications'
_journal_paper_doi 10.1039/C9CC04618F
_journal_year 2019
_chemical_formula_sum 'C176 H124 Ho2 Ir4 N20 O22'
_chemical_formula_weight 3969.60
_space_group_crystal_system monoclinic
_space_group_IT_number 14
_space_group_name_Hall '-P 2ybc'
_space_group_name_H-M_alt 'P 1 21/c 1'
_symmetry_space_group_name_Hall '-P 2ybc'
_symmetry_space_group_name_H-M 'P 1 21/c 1'
_atom_sites_solution_hydrogens geom
_audit_creation_method SHELXL-2017/1
_audit_update_record
;
2019-05-31 deposited with the CCDC.    2019-07-04 downloaded from the CCDC.
;
_cell_angle_alpha 90
_cell_angle_beta 98.560(2)
_cell_angle_gamma 90
_cell_formula_units_Z 2
_cell_length_a 14.3420(9)
_cell_length_b 33.629(2)
_cell_length_c 15.9083(11)
_cell_measurement_reflns_used 39333
_cell_measurement_temperature 173(2)
_cell_measurement_theta_max 0.794
_cell_measurement_theta_min 0.550
_cell_volume 7587.2(8)
_computing_structure_refinement 'SHELXL-2017/1 (Sheldrick, 2017)'
_diffrn_ambient_temperature 173(2)
_diffrn_measured_fraction_theta_full 0.996
_diffrn_measured_fraction_theta_max 0.996
_diffrn_measurement_device_type graphite
_diffrn_radiation_type MoK\a
_diffrn_radiation_wavelength 0.71073
_diffrn_reflns_av_R_equivalents 0.0742
_diffrn_reflns_av_unetI/netI 0.0925
_diffrn_reflns_Laue_measured_fraction_full 0.996
_diffrn_reflns_Laue_measured_fraction_max 0.996
_diffrn_reflns_limit_h_max 17
_diffrn_reflns_limit_h_min -17
_diffrn_reflns_limit_k_max 40
_diffrn_reflns_limit_k_min -40
_diffrn_reflns_limit_l_max 19
_diffrn_reflns_limit_l_min -16
_diffrn_reflns_number 39333
_diffrn_reflns_point_group_measured_fraction_full 0.996
_diffrn_reflns_point_group_measured_fraction_max 0.996
_diffrn_reflns_theta_full 25.242
_diffrn_reflns_theta_max 25.500
_diffrn_reflns_theta_min 1.436
_diffrn_source 'fine-focus sealed tube'
_exptl_absorpt_coefficient_mu 4.603
_exptl_absorpt_process_details SADABS
_exptl_crystal_colour red
_exptl_crystal_density_diffrn 1.738
_exptl_crystal_density_meas ?
_exptl_crystal_density_method 'not measured'
_exptl_crystal_description block
_exptl_crystal_F_000 3876
_exptl_crystal_size_max 0.150
_exptl_crystal_size_mid 0.110
_exptl_crystal_size_min 0.050
_refine_diff_density_max 2.732
_refine_diff_density_min -2.167
_refine_diff_density_rms 0.226
_refine_ls_extinction_method none
_refine_ls_goodness_of_fit_ref 1.008
_refine_ls_hydrogen_treatment constr
_refine_ls_matrix_type full
_refine_ls_number_parameters 1012
_refine_ls_number_reflns 14066
_refine_ls_number_restraints 0
_refine_ls_restrained_S_all 1.008
_refine_ls_R_factor_all 0.0792
_refine_ls_R_factor_gt 0.0548
_refine_ls_shift/su_max 0.001
_refine_ls_shift/su_mean 0.000
_refine_ls_structure_factor_coef Fsqd
_refine_ls_weighting_details 'w=1/[\s^2^(Fo^2^)+(0.0747P)^2^] where P=(Fo^2^+2Fc^2^)/3'
_refine_ls_weighting_scheme calc
_refine_ls_wR_factor_gt 0.1318
_refine_ls_wR_factor_ref 0.1452
_reflns_Friedel_coverage 0.000
_reflns_number_gt 10259
_reflns_number_total 14066
_reflns_threshold_expression 'I > 2\s(I)'
_cod_data_source_file c9cc04618f2.cif
_cod_data_source_block mo_d8v18556_0m
_cod_depositor_comments
;
The following automatic conversions were performed:

'_exptl_crystal_density_meas' value 'not measured' was changed to '?'
- the value is perceived as not measured.

Automatic conversion script
Id: cif_fix_values 4973 2017-02-22 13:04:09Z antanas 
;
_cod_database_code 7123768
_shelx_shelxl_version_number 2017/1
_shelx_space_group_comment
;
The symmetry employed for this shelxl refinement is uniquely defined
by the following loop, which should always be used as a source of
symmetry information in preference to the above space-group names.
They are only intended as comments.
;
_shelx_estimated_absorpt_t_min 0.545
_shelx_estimated_absorpt_t_max 0.803

loop_
_space_group_symop_operation_xyz
'x, y, z'
'-x, y+1/2, -z+1/2'
'-x, -y, -z'
'x, -y-1/2, z-1/2'

loop_
_atom_site_label
_atom_site_type_symbol
_atom_site_fract_x
_atom_site_fract_y
_atom_site_fract_z
_atom_site_U_iso_or_equiv
_atom_site_adp_type
_atom_site_occupancy
_atom_site_site_symmetry_order
_atom_site_calc_flag
_atom_site_refinement_flags_posn
_atom_site_refinement_flags_adp
Ir1 Ir 0.90472(2) 0.34628(2) 0.44250(2) 0.02024(10) Uani 1 1 d . .
Ho1 Ho 0.39009(3) 0.47623(2) 0.42239(3) 0.02065(12) Uani 1 1 d . .
Ir2 Ir 0.29754(3) 0.36699(2) 0.00638(2) 0.02380(11) Uani 1 1 d . .
N1 N 0.9148(7) 0.2936(3) 0.4995(6) 0.044(2) Uani 1 1 d . .
N2 N 0.8289(5) 0.3109(2) 0.3476(4) 0.0219(16) Uani 1 1 d . .
N4 N 0.9991(5) 0.3745(2) 0.5370(5) 0.0241(17) Uani 1 1 d . .
N5 N 0.8848(5) 0.40834(19) 0.4032(4) 0.0164(15) Uani 1 1 d . .
N6 N 0.7625(5) 0.3613(2) 0.4646(5) 0.0216(17) Uani 1 1 d . .
N8 N 0.3122(6) 0.4123(2) -0.0809(5) 0.0283(18) Uani 1 1 d . .
N10 N 0.2833(6) 0.3145(2) 0.0728(5) 0.0262(18) Uani 1 1 d . .
N11 N 0.3785(5) 0.4063(2) 0.0975(5) 0.0246(17) Uani 1 1 d . .
N12 N 0.1965(5) 0.3896(2) 0.0845(5) 0.0250(17) Uani 1 1 d . .
N13 N 0.4133(8) 0.3107(3) 0.6068(7) 0.062(3) Uani 1 1 d . .
O1 O 0.6866(5) 0.46644(18) 0.5316(4) 0.0285(15) Uani 1 1 d . .
O2 O 0.7204(4) 0.52348(18) 0.4755(4) 0.0281(15) Uani 1 1 d . .
O3 O 0.5115(4) 0.44917(18) 0.3696(4) 0.0264(14) Uani 1 1 d . .
O4 O 0.6447(5) 0.45645(19) 0.3138(4) 0.0305(15) Uani 1 1 d . .
O5 O 0.3455(5) 0.50910(18) 0.2948(4) 0.0323(16) Uani 1 1 d . .
O6 O 0.2374(5) 0.5071(2) 0.1764(4) 0.0403(18) Uani 1 1 d . .
O7 O 0.3014(5) 0.4313(2) 0.3341(4) 0.0323(16) Uani 1 1 d . .
O8 O 0.1565(6) 0.4560(3) 0.3403(5) 0.052(2) Uani 1 1 d . .
O9 O 0.5039(4) 0.52815(17) 0.4430(4) 0.0226(14) Uani 1 1 d . .
O10 O 0.5775(5) 0.58377(19) 0.4841(4) 0.0280(15) Uani 1 1 d . .
O11 O 0.5390(7) 0.2711(3) 0.5978(6) 0.063(2) Uani 1 1 d . .
C1 C 0.9587(8) 0.2857(3) 0.5844(7) 0.038(3) Uani 1 1 d . .
H1 H 0.991364 0.306218 0.617733 0.045 Uiso 1 1 calc R U
C2 C 0.9533(9) 0.2480(3) 0.6177(7) 0.049(3) Uani 1 1 d . .
H2 H 0.982545 0.242964 0.674317 0.058 Uiso 1 1 calc R U
C3 C 0.9056(9) 0.2166(4) 0.5701(8) 0.054(3) Uani 1 1 d . .
H3 H 0.902607 0.190889 0.594103 0.064 Uiso 1 1 calc R U
C4 C 0.8645(8) 0.2240(3) 0.4899(8) 0.042(3) Uani 1 1 d . .
H4 H 0.833337 0.203071 0.456951 0.051 Uiso 1 1 calc R U
C5 C 0.8667(7) 0.2619(3) 0.4541(6) 0.030(2) Uani 1 1 d . .
C6 C 0.8203(7) 0.2726(3) 0.3704(6) 0.029(2) Uani 1 1 d . .
C7 C 0.7688(8) 0.2452(3) 0.3146(8) 0.045(3) Uani 1 1 d . .
H7 H 0.765875 0.218096 0.331024 0.054 Uiso 1 1 calc R U
C8 C 0.7230(8) 0.2570(3) 0.2373(7) 0.045(3) Uani 1 1 d . .
H8 H 0.687800 0.238562 0.200025 0.054 Uiso 1 1 calc R U
C9 C 0.7291(8) 0.2966(3) 0.2142(7) 0.040(3) Uani 1 1 d . .
C10 C 0.6843(8) 0.3095(4) 0.1348(7) 0.047(3) Uani 1 1 d . .
H10 H 0.646819 0.291335 0.098503 0.056 Uiso 1 1 calc R U
C11 C 0.6937(9) 0.3485(4) 0.1084(7) 0.050(3) Uani 1 1 d . .
H11 H 0.660967 0.357223 0.055360 0.060 Uiso 1 1 calc R U
C12 C 0.7519(10) 0.3746(3) 0.1605(7) 0.049(3) Uani 1 1 d . .
H12 H 0.760665 0.400967 0.141496 0.058 Uiso 1 1 calc R U
C13 C 0.7972(8) 0.3625(3) 0.2403(7) 0.040(3) Uani 1 1 d . .
H13 H 0.836250 0.380476 0.275695 0.048 Uiso 1 1 calc R U
C14 C 0.7842(6) 0.3233(3) 0.2675(6) 0.026(2) Uani 1 1 d . .
C15 C 1.0375(7) 0.3161(3) 0.3217(6) 0.034(2) Uani 1 1 d . .
H15 H 0.984761 0.303467 0.289243 0.041 Uiso 1 1 calc R U
C16 C 1.1233(8) 0.3148(3) 0.2944(7) 0.041(3) Uani 1 1 d . .
H16 H 1.129859 0.300296 0.244310 0.049 Uiso 1 1 calc R U
C17 C 1.2011(8) 0.3341(3) 0.3384(8) 0.046(3) Uani 1 1 d . .
H17 H 1.260194 0.333475 0.318279 0.055 Uiso 1 1 calc R U
C18 C 1.1907(7) 0.3544(3) 0.4122(7) 0.036(2) Uani 1 1 d . .
H18 H 1.243084 0.368505 0.441632 0.043 Uiso 1 1 calc R U
C19 C 1.1056(7) 0.3548(3) 0.4442(6) 0.025(2) Uani 1 1 d . .
C20 C 1.0892(7) 0.3752(3) 0.5199(6) 0.027(2) Uani 1 1 d . .
C21 C 1.0261(7) 0.3363(3) 0.3984(6) 0.025(2) Uani 1 1 d . .
C22 C 1.1595(7) 0.3958(3) 0.5730(6) 0.031(2) Uani 1 1 d . .
H22 H 1.222271 0.395479 0.560640 0.038 Uiso 1 1 calc R U
C23 C 1.1404(8) 0.4156(3) 0.6402(7) 0.039(3) Uani 1 1 d . .
H23 H 1.189342 0.428907 0.676244 0.047 Uiso 1 1 calc R U
C24 C 1.0469(8) 0.4168(3) 0.6579(7) 0.039(3) Uani 1 1 d . .
C25 C 1.0235(10) 0.4400(4) 0.7268(7) 0.052(3) Uani 1 1 d . .
H25 H 1.071610 0.452626 0.765075 0.062 Uiso 1 1 calc R U
C26 C 0.9323(10) 0.4437(4) 0.7371(8) 0.058(4) Uani 1 1 d . .
H26 H 0.915261 0.461833 0.778086 0.070 Uiso 1 1 calc R U
C27 C 0.8624(9) 0.4210(4) 0.6876(7) 0.059(4) Uani 1 1 d . .
H27 H 0.798875 0.422857 0.697446 0.071 Uiso 1 1 calc R U
C28 C 0.8848(8) 0.3965(4) 0.6255(7) 0.047(3) Uani 1 1 d . .
H28 H 0.837588 0.380245 0.594336 0.056 Uiso 1 1 calc R U
C29 C 0.9775(7) 0.3951(3) 0.6077(6) 0.028(2) Uani 1 1 d . .
C30 C 0.9580(6) 0.4311(3) 0.3906(6) 0.023(2) Uani 1 1 d . .
H30 H 1.011830 0.418513 0.374377 0.028 Uiso 1 1 calc R U
C31 C 0.9596(7) 0.4717(3) 0.3997(6) 0.026(2) Uani 1 1 d . .
H31 H 1.010592 0.487330 0.386080 0.031 Uiso 1 1 calc R U
C32 C 0.8830(6) 0.4888(3) 0.4297(6) 0.026(2) Uani 1 1 d . .
H32 H 0.884022 0.516385 0.442749 0.032 Uiso 1 1 calc R U
C33 C 0.8056(6) 0.4664(2) 0.4410(5) 0.0206(19) Uani 1 1 d . .
C34 C 0.8077(7) 0.4260(3) 0.4252(5) 0.023(2) Uani 1 1 d . .
C35 C 0.7301(6) 0.3970(2) 0.4335(5) 0.0177(18) Uani 1 1 d . .
C36 C 0.6352(6) 0.4031(2) 0.4093(5) 0.0200(19) Uani 1 1 d . .
C37 C 0.5721(6) 0.3735(2) 0.4247(6) 0.023(2) Uani 1 1 d . .
H37 H 0.506299 0.377158 0.407712 0.028 Uiso 1 1 calc R U
C38 C 0.6059(6) 0.3387(3) 0.4648(6) 0.027(2) Uani 1 1 d . .
H38 H 0.564007 0.318974 0.480025 0.033 Uiso 1 1 calc R U
C39 C 0.7016(7) 0.3337(3) 0.4819(6) 0.026(2) Uani 1 1 d . .
H39 H 0.725526 0.309485 0.507186 0.032 Uiso 1 1 calc R U
C40 C 0.7330(6) 0.4867(3) 0.4850(5) 0.022(2) Uani 1 1 d . .
C41 C 0.5952(7) 0.4397(3) 0.3599(6) 0.026(2) Uani 1 1 d . .
C42 C 0.4535(7) 0.3091(3) -0.0268(6) 0.029(2) Uani 1 1 d . .
H42 H 0.432254 0.291147 0.012417 0.035 Uiso 1 1 calc R U
C43 C 0.5325(8) 0.2998(3) -0.0631(6) 0.037(3) Uani 1 1 d . .
H43 H 0.564391 0.275436 -0.048479 0.045 Uiso 1 1 calc R U
C44 C 0.5663(8) 0.3252(3) -0.1203(7) 0.043(3) Uani 1 1 d . .
H44 H 0.621098 0.318320 -0.144019 0.052 Uiso 1 1 calc R U
C45 C 0.5205(8) 0.3601(4) -0.1424(7) 0.046(3) Uani 1 1 d . .
H45 H 0.543761 0.377735 -0.180977 0.056 Uiso 1 1 calc R U
C46 C 0.4378(7) 0.3699(3) -0.1074(6) 0.030(2) Uani 1 1 d . .
C47 C 0.4045(7) 0.3444(3) -0.0469(7) 0.032(2) Uani 1 1 d . .
C48 C 0.3831(7) 0.4055(3) -0.1271(6) 0.031(2) Uani 1 1 d . .
C49 C 0.3971(8) 0.4313(3) -0.1940(7) 0.039(3) Uani 1 1 d . .
H49 H 0.446112 0.425065 -0.226009 0.047 Uiso 1 1 calc R U
C50 C 0.3458(8) 0.4638(3) -0.2152(7) 0.040(3) Uani 1 1 d . .
H50 H 0.356667 0.480006 -0.261706 0.048 Uiso 1 1 calc R U
C51 C 0.2740(7) 0.4733(3) -0.1656(6) 0.031(2) Uani 1 1 d . .
C52 C 0.2186(8) 0.5077(3) -0.1816(7) 0.037(3) Uani 1 1 d . .
H52 H 0.229006 0.524987 -0.226553 0.045 Uiso 1 1 calc R U
C53 C 0.1506(8) 0.5166(3) -0.1339(7) 0.042(3) Uani 1 1 d . .
H53 H 0.113905 0.540068 -0.144585 0.051 Uiso 1 1 calc R U
C54 C 0.1352(8) 0.4902(3) -0.0679(7) 0.044(3) Uani 1 1 d . .
H54 H 0.088066 0.496556 -0.033884 0.053 Uiso 1 1 calc R U
C55 C 0.1852(8) 0.4566(3) -0.0519(7) 0.041(3) Uani 1 1 d . .
H55 H 0.171143 0.439041 -0.008720 0.049 Uiso 1 1 calc R U
C56 C 0.2593(7) 0.4470(3) -0.0992(5) 0.025(2) Uani 1 1 d . .
C57 C 0.2025(8) 0.3386(3) -0.0779(6) 0.033(2) Uani 1 1 d . .
C58 C 0.1627(9) 0.3513(3) -0.1591(6) 0.046(3) Uani 1 1 d . .
H58 H 0.186746 0.374249 -0.183430 0.055 Uiso 1 1 calc R U
C59 C 0.0874(11) 0.3303(4) -0.2044(8) 0.066(4) Uani 1 1 d . .
H59 H 0.060951 0.339063 -0.259544 0.079 Uiso 1 1 calc R U
C60 C 0.0516(11) 0.2976(4) -0.1712(9) 0.070(4) Uani 1 1 d . .
H60 H -0.002134 0.284754 -0.201448 0.084 Uiso 1 1 calc R U
C61 C 0.0920(9) 0.2832(3) -0.0948(8) 0.049(3) Uani 1 1 d . .
H61 H 0.068943 0.259351 -0.073306 0.059 Uiso 1 1 calc R U
C62 C 0.1673(8) 0.3032(3) -0.0481(6) 0.032(2) Uani 1 1 d . .
C63 C 0.2120(8) 0.2912(3) 0.0383(7) 0.038(3) Uani 1 1 d . .
C64 C 0.1848(8) 0.2570(3) 0.0799(7) 0.044(3) Uani 1 1 d . .
H64 H 0.134775 0.240821 0.053076 0.052 Uiso 1 1 calc R U
C65 C 0.2301(9) 0.2474(3) 0.1583(8) 0.051(3) Uani 1 1 d . .
H65 H 0.208402 0.225760 0.188634 0.061 Uiso 1 1 calc R U
C66 C 0.3101(9) 0.2696(3) 0.1950(7) 0.041(3) Uani 1 1 d . .
C67 C 0.3641(12) 0.2593(4) 0.2734(8) 0.064(4) Uani 1 1 d . .
H67 H 0.343988 0.238057 0.305881 0.077 Uiso 1 1 calc R U
C68 C 0.4450(11) 0.2794(4) 0.3033(8) 0.060(4) Uani 1 1 d . .
H68 H 0.482434 0.271903 0.355168 0.072 Uiso 1 1 calc R U
C69 C 0.4713(9) 0.3110(3) 0.2563(7) 0.047(3) Uani 1 1 d . .
H69 H 0.528402 0.324610 0.276108 0.057 Uiso 1 1 calc R U
C70 C 0.4183(8) 0.3234(3) 0.1827(6) 0.039(3) Uani 1 1 d . .
H70 H 0.437984 0.345723 0.153327 0.047 Uiso 1 1 calc R U
C71 C 0.3361(7) 0.3037(3) 0.1506(6) 0.030(2) Uani 1 1 d . .
C72 C 0.4693(7) 0.4160(3) 0.0921(6) 0.031(2) Uani 1 1 d . .
H72 H 0.504094 0.400028 0.058477 0.037 Uiso 1 1 calc R U
C73 C 0.5112(7) 0.4477(3) 0.1334(6) 0.035(2) Uani 1 1 d . .
H73 H 0.575204 0.453751 0.130007 0.042 Uiso 1 1 calc R U
C74 C 0.4596(7) 0.4715(3) 0.1810(6) 0.029(2) Uani 1 1 d . .
H74 H 0.488720 0.493813 0.210934 0.034 Uiso 1 1 calc R U
C75 C 0.3649(7) 0.4629(3) 0.1851(6) 0.025(2) Uani 1 1 d . .
C76 C 0.3290(7) 0.4283(3) 0.1483(5) 0.023(2) Uani 1 1 d . .
C77 C 0.3104(7) 0.4950(3) 0.2209(6) 0.027(2) Uani 1 1 d . .
C78 C 0.2316(6) 0.4126(3) 0.1529(5) 0.023(2) Uani 1 1 d . .
C79 C 0.1777(7) 0.4194(3) 0.2175(6) 0.029(2) Uani 1 1 d . .
C80 C 0.0853(8) 0.4079(3) 0.2037(7) 0.044(3) Uani 1 1 d . .
H80 H 0.045645 0.414348 0.244528 0.053 Uiso 1 1 calc R U
C81 C 0.0488(7) 0.3874(4) 0.1324(7) 0.041(3) Uani 1 1 d . .
H81 H -0.016002 0.380365 0.122608 0.049 Uiso 1 1 calc R U
C82 C 0.1067(7) 0.3773(3) 0.0756(7) 0.035(2) Uani 1 1 d . .
H82 H 0.082959 0.361012 0.028411 0.042 Uiso 1 1 calc R U
C83 C 0.2133(7) 0.4379(3) 0.3058(6) 0.030(2) Uani 1 1 d . .
C84 C 0.5161(7) 0.5657(3) 0.4367(6) 0.027(2) Uani 1 1 d . .
C86 C 0.4955(10) 0.2921(4) 0.6396(8) 0.056(3) Uani 1 1 d . .
H86 H 0.519470 0.295896 0.697968 0.067 Uiso 1 1 calc R U
C88 C 0.3741(10) 0.3078(5) 0.5180(9) 0.082(5) Uani 1 1 d . .
H88A H 0.306093 0.302958 0.512619 0.122 Uiso 1 1 calc R U
H88B H 0.404185 0.285735 0.491916 0.122 Uiso 1 1 calc R U
H88C H 0.385486 0.332664 0.489115 0.122 Uiso 1 1 calc R U
C87 C 0.3673(11) 0.3380(4) 0.6592(12) 0.087(5) Uani 1 1 d . .
H87A H 0.299088 0.333435 0.649128 0.131 Uiso 1 1 calc R U
H87B H 0.380627 0.365456 0.644141 0.131 Uiso 1 1 calc R U
H87C H 0.391470 0.333388 0.719291 0.131 Uiso 1 1 calc R U
C85 C 0.4469(8) 0.5876(3) 0.3716(7) 0.041(3) Uani 1 1 d . .
H85A H 0.466194 0.615470 0.368910 0.061 Uiso 1 1 calc R U
H85B H 0.383736 0.586283 0.387997 0.061 Uiso 1 1 calc R U
H85C H 0.445870 0.575214 0.315688 0.061 Uiso 1 1 calc R U

loop_
_atom_site_aniso_label
_atom_site_aniso_U_11
_atom_site_aniso_U_22
_atom_site_aniso_U_33
_atom_site_aniso_U_23
_atom_site_aniso_U_13
_atom_site_aniso_U_12
Ir1 0.02015(19) 0.02160(19) 0.01885(19) -0.00091(13) 0.00254(14) 0.00202(14)
Ho1 0.0205(2) 0.0233(2) 0.0184(2) -0.00580(16) 0.00382(17) 0.00034(17)
Ir2 0.0288(2) 0.0253(2) 0.0174(2) -0.00362(14) 0.00354(16) -0.00321(16)
N1 0.046(6) 0.046(6) 0.042(6) -0.002(4) 0.010(5) 0.010(5)
N2 0.021(4) 0.024(4) 0.019(4) -0.002(3) -0.001(3) 0.003(3)
N4 0.025(4) 0.026(4) 0.020(4) 0.004(3) -0.002(3) -0.003(3)
N5 0.018(4) 0.017(3) 0.014(4) -0.001(3) 0.004(3) 0.000(3)
N6 0.027(4) 0.020(4) 0.019(4) -0.001(3) 0.010(3) 0.004(3)
N8 0.030(5) 0.028(4) 0.028(5) -0.003(3) 0.009(4) -0.007(4)
N10 0.031(5) 0.031(4) 0.016(4) -0.002(3) 0.002(3) -0.001(4)
N11 0.025(4) 0.023(4) 0.028(4) -0.006(3) 0.008(3) 0.001(3)
N12 0.024(4) 0.025(4) 0.025(4) -0.005(3) 0.002(4) -0.004(3)
N13 0.055(7) 0.066(7) 0.062(8) 0.010(6) 0.004(6) -0.001(6)
O1 0.034(4) 0.025(3) 0.029(4) -0.005(3) 0.016(3) 0.002(3)
O2 0.026(4) 0.027(4) 0.034(4) -0.003(3) 0.015(3) -0.001(3)
O3 0.020(3) 0.034(4) 0.025(4) -0.001(3) 0.003(3) 0.004(3)
O4 0.026(4) 0.036(4) 0.029(4) 0.004(3) 0.003(3) 0.001(3)
O5 0.044(4) 0.029(4) 0.023(4) -0.002(3) 0.003(3) 0.001(3)
O6 0.036(4) 0.049(4) 0.033(4) -0.007(3) -0.005(3) 0.009(4)
O7 0.034(4) 0.038(4) 0.025(4) -0.001(3) 0.007(3) -0.008(3)
O8 0.051(5) 0.075(6) 0.033(4) -0.019(4) 0.018(4) 0.004(4)
O9 0.021(3) 0.025(3) 0.020(3) -0.004(3) 0.001(3) 0.001(3)
O10 0.028(4) 0.034(4) 0.021(3) -0.007(3) 0.001(3) -0.003(3)
O11 0.063(6) 0.062(6) 0.061(6) 0.005(5) 0.002(5) 0.015(5)
C1 0.039(6) 0.039(6) 0.033(6) 0.007(5) -0.002(5) 0.010(5)
C2 0.067(9) 0.045(7) 0.037(7) 0.022(5) 0.017(6) 0.022(6)
C3 0.054(8) 0.046(7) 0.062(9) 0.035(6) 0.011(7) 0.001(6)
C4 0.042(7) 0.030(6) 0.055(8) 0.009(5) 0.009(6) -0.007(5)
C5 0.028(5) 0.025(5) 0.037(6) 0.002(4) 0.003(5) 0.005(4)
C6 0.022(5) 0.029(5) 0.037(6) -0.004(4) 0.005(4) 0.002(4)
C7 0.054(7) 0.023(5) 0.054(8) -0.008(5) -0.005(6) -0.013(5)
C8 0.046(7) 0.038(6) 0.049(7) -0.008(5) -0.002(6) -0.004(5)
C9 0.037(6) 0.045(6) 0.037(6) -0.012(5) -0.001(5) -0.004(5)
C10 0.038(7) 0.065(8) 0.033(6) -0.008(6) -0.010(5) -0.010(6)
C11 0.052(8) 0.067(8) 0.025(6) -0.014(6) -0.013(5) 0.007(6)
C12 0.084(10) 0.038(6) 0.021(6) 0.006(5) -0.005(6) 0.007(6)
C13 0.052(7) 0.032(6) 0.033(6) -0.005(5) 0.000(5) 0.010(5)
C14 0.021(5) 0.037(5) 0.018(5) -0.009(4) -0.002(4) 0.004(4)
C15 0.033(6) 0.034(6) 0.035(6) -0.009(5) 0.004(5) -0.001(5)
C16 0.038(6) 0.040(6) 0.050(7) -0.016(5) 0.023(6) -0.007(5)
C17 0.034(6) 0.051(7) 0.057(8) 0.001(6) 0.021(6) 0.008(6)
C18 0.022(5) 0.047(6) 0.039(6) 0.003(5) 0.004(5) 0.002(5)
C19 0.022(5) 0.017(4) 0.036(6) -0.002(4) 0.003(4) 0.002(4)
C20 0.029(5) 0.018(4) 0.032(6) -0.001(4) 0.001(4) 0.006(4)
C21 0.030(5) 0.025(5) 0.023(5) 0.000(4) 0.008(4) 0.008(4)
C22 0.015(5) 0.039(6) 0.037(6) -0.007(5) -0.009(4) 0.003(4)
C23 0.040(6) 0.037(6) 0.038(6) -0.007(5) -0.006(5) -0.016(5)
C24 0.048(7) 0.042(6) 0.030(6) 0.000(5) 0.011(5) 0.007(5)
C25 0.063(9) 0.066(8) 0.021(6) -0.018(5) -0.006(6) -0.005(7)
C26 0.082(11) 0.053(8) 0.042(7) -0.022(6) 0.018(7) 0.005(7)
C27 0.051(8) 0.103(11) 0.022(6) -0.013(6) 0.001(6) 0.021(8)
C28 0.031(6) 0.084(9) 0.024(6) -0.020(6) 0.002(5) -0.011(6)
C29 0.036(6) 0.024(5) 0.022(5) -0.004(4) -0.003(4) -0.002(4)
C30 0.016(4) 0.030(5) 0.025(5) -0.006(4) 0.007(4) 0.001(4)
C31 0.025(5) 0.025(5) 0.027(5) 0.001(4) 0.007(4) -0.008(4)
C32 0.018(5) 0.029(5) 0.034(6) -0.010(4) 0.010(4) -0.008(4)
C33 0.021(5) 0.023(4) 0.019(5) -0.006(4) 0.005(4) 0.001(4)
C34 0.031(5) 0.027(5) 0.011(4) -0.006(4) -0.001(4) 0.000(4)
C35 0.021(5) 0.016(4) 0.017(4) -0.009(3) 0.005(4) -0.005(4)
C36 0.021(5) 0.022(4) 0.018(5) -0.008(4) 0.006(4) 0.000(4)
C37 0.019(5) 0.024(5) 0.026(5) -0.004(4) 0.003(4) 0.000(4)
C38 0.017(5) 0.027(5) 0.040(6) -0.006(4) 0.014(4) -0.006(4)
C39 0.026(5) 0.026(5) 0.027(5) -0.001(4) 0.003(4) -0.001(4)
C40 0.019(5) 0.028(5) 0.018(5) -0.007(4) 0.000(4) -0.010(4)
C41 0.026(5) 0.018(5) 0.034(6) -0.001(4) 0.008(4) -0.002(4)
C42 0.027(5) 0.035(5) 0.025(5) -0.008(4) 0.002(4) -0.002(4)
C43 0.047(7) 0.041(6) 0.022(5) -0.014(5) -0.004(5) 0.000(5)
C44 0.042(7) 0.047(7) 0.041(7) -0.014(5) 0.007(5) 0.001(6)
C45 0.047(7) 0.057(7) 0.039(7) 0.006(5) 0.017(6) 0.009(6)
C46 0.033(6) 0.035(5) 0.024(5) -0.002(4) 0.009(4) 0.000(5)
C47 0.032(6) 0.024(5) 0.038(6) -0.009(4) 0.001(5) -0.002(4)
C48 0.031(6) 0.035(5) 0.025(5) 0.003(4) 0.000(4) -0.008(5)
C49 0.039(6) 0.046(6) 0.033(6) 0.002(5) 0.009(5) -0.009(5)
C50 0.046(7) 0.035(6) 0.038(6) 0.012(5) 0.002(5) -0.010(5)
C51 0.042(6) 0.022(5) 0.032(6) 0.003(4) 0.015(5) -0.012(5)
C52 0.040(6) 0.022(5) 0.046(7) 0.000(5) -0.003(5) -0.004(5)
C53 0.049(7) 0.032(6) 0.043(7) 0.008(5) 0.001(6) 0.007(5)
C54 0.040(7) 0.042(6) 0.051(7) 0.007(5) 0.011(6) 0.014(5)
C55 0.051(7) 0.038(6) 0.036(6) 0.003(5) 0.019(6) 0.010(5)
C56 0.032(5) 0.028(5) 0.016(5) 0.002(4) 0.003(4) 0.000(4)
C57 0.047(7) 0.027(5) 0.024(5) 0.000(4) -0.003(5) -0.010(5)
C58 0.060(8) 0.053(7) 0.017(5) 0.000(5) -0.014(5) -0.012(6)
C59 0.096(12) 0.050(7) 0.042(7) 0.007(6) -0.026(7) -0.028(8)
C60 0.081(11) 0.057(8) 0.059(9) -0.014(7) -0.028(8) -0.039(8)
C61 0.061(8) 0.035(6) 0.050(8) -0.010(5) 0.002(7) -0.013(6)
C62 0.047(6) 0.028(5) 0.022(5) -0.009(4) 0.003(5) -0.002(5)
C63 0.049(7) 0.031(5) 0.036(6) -0.007(5) 0.017(5) -0.005(5)
C64 0.046(7) 0.046(7) 0.042(7) -0.002(5) 0.018(6) -0.004(6)
C65 0.069(9) 0.036(6) 0.054(8) 0.019(6) 0.032(7) 0.009(6)
C66 0.058(8) 0.039(6) 0.029(6) 0.007(5) 0.015(6) 0.008(6)
C67 0.117(13) 0.043(7) 0.036(7) 0.020(6) 0.022(8) 0.038(8)
C68 0.098(12) 0.054(8) 0.025(6) 0.007(6) -0.003(7) 0.017(8)
C69 0.057(8) 0.054(7) 0.027(6) -0.006(5) -0.008(6) 0.014(6)
C70 0.057(7) 0.041(6) 0.019(5) -0.003(4) 0.000(5) 0.014(6)
C71 0.042(6) 0.036(5) 0.014(5) -0.003(4) 0.009(4) 0.015(5)
C72 0.032(6) 0.036(6) 0.026(5) -0.004(4) 0.012(5) -0.005(5)
C73 0.028(6) 0.049(6) 0.031(6) -0.014(5) 0.012(5) -0.011(5)
C74 0.032(6) 0.033(5) 0.020(5) -0.010(4) 0.002(4) -0.011(4)
C75 0.036(6) 0.024(5) 0.017(5) -0.003(4) 0.007(4) -0.006(4)
C76 0.027(5) 0.028(5) 0.016(5) 0.000(4) 0.007(4) 0.000(4)
C77 0.028(5) 0.027(5) 0.026(5) -0.007(4) 0.004(4) -0.004(4)
C78 0.024(5) 0.033(5) 0.011(4) -0.006(4) 0.001(4) -0.006(4)
C79 0.034(6) 0.032(5) 0.021(5) -0.007(4) 0.004(4) -0.001(5)
C80 0.039(7) 0.057(7) 0.039(7) -0.007(5) 0.014(5) -0.019(6)
C81 0.015(5) 0.076(8) 0.033(6) -0.006(6) 0.003(5) -0.013(5)
C82 0.030(6) 0.034(6) 0.039(6) -0.005(5) -0.003(5) -0.005(5)
C83 0.035(6) 0.039(6) 0.017(5) -0.003(4) 0.008(5) 0.000(5)
C84 0.038(6) 0.024(5) 0.022(5) -0.001(4) 0.018(5) 0.008(5)
C86 0.066(9) 0.068(8) 0.028(6) -0.002(6) -0.013(6) 0.025(7)
C88 0.050(9) 0.128(14) 0.060(10) 0.039(9) -0.013(7) 0.019(9)
C87 0.075(11) 0.066(10) 0.126(15) -0.021(10) 0.031(11) 0.021(9)
C85 0.043(7) 0.040(6) 0.038(6) 0.003(5) -0.001(5) 0.004(5)

loop_
_atom_type_symbol
_atom_type_description
_atom_type_scat_dispersion_real
_atom_type_scat_dispersion_imag
_atom_type_scat_source
C C 0.0033 0.0016 'International Tables Vol C Tables 4.2.6.8 and 6.1.1.4'
H H 0.0000 0.0000 'International Tables Vol C Tables 4.2.6.8 and 6.1.1.4'
N N 0.0061 0.0033 'International Tables Vol C Tables 4.2.6.8 and 6.1.1.4'
O O 0.0106 0.0060 'International Tables Vol C Tables 4.2.6.8 and 6.1.1.4'
Ir Ir -1.4442 7.9887 'International Tables Vol C Tables 4.2.6.8 and 6.1.1.4'
Ho Ho -0.2175 4.6783 'International Tables Vol C Tables 4.2.6.8 and 6.1.1.4'

loop_
_geom_angle_atom_site_label_1
_geom_angle_atom_site_label_2
_geom_angle_atom_site_label_3
_geom_angle
_geom_angle_site_symmetry_1
_geom_angle_site_symmetry_3
N1 Ir1 C21 90.1(4) . .
N1 Ir1 N2 79.5(3) . .
C21 Ir1 N2 92.1(3) . .
N1 Ir1 N4 94.7(3) . .
C21 Ir1 N4 79.9(3) . .
N2 Ir1 N4 170.2(3) . .
N1 Ir1 N6 98.0(3) . .
C21 Ir1 N6 168.4(3) . .
N2 Ir1 N6 81.4(3) . .
N4 Ir1 N6 107.4(3) . .
N1 Ir1 N5 168.6(3) . .
C21 Ir1 N5 98.3(3) . .
N2 Ir1 N5 107.7(3) . .
N4 Ir1 N5 79.3(3) . .
N6 Ir1 N5 74.8(3) . .
O3 Ho1 O7 83.9(2) . .
O3 Ho1 O5 89.7(2) . .
O7 Ho1 O5 74.0(2) . .
O3 Ho1 O9 78.1(2) . .
O7 Ho1 O9 150.2(2) . .
O5 Ho1 O9 82.2(2) . .
O3 Ho1 O1 149.7(2) . 3_666
O7 Ho1 O1 118.5(2) . 3_666
O5 Ho1 O1 78.6(2) . 3_666
O9 Ho1 O1 72.7(2) . 3_666
O3 Ho1 O2 150.9(2) . 3_666
O7 Ho1 O2 93.1(2) . 3_666
O5 Ho1 O2 117.4(2) . 3_666
O9 Ho1 O2 114.0(2) . 3_666
O1 Ho1 O2 54.3(2) 3_666 3_666
O3 Ho1 O9 83.5(2) . 3_666
O7 Ho1 O9 135.1(2) . 3_666
O5 Ho1 O9 148.5(2) . 3_666
O9 Ho1 O9 66.3(2) . 3_666
O1 Ho1 O9 92.0(2) 3_666 3_666
O2 Ho1 O9 78.3(2) 3_666 3_666
O3 Ho1 O10 79.0(2) . 3_666
O7 Ho1 O10 82.6(2) . 3_666
O5 Ho1 O10 155.0(2) . 3_666
O9 Ho1 O10 116.5(2) . 3_666
O1 Ho1 O10 121.4(2) 3_666 3_666
O2 Ho1 O10 71.9(2) 3_666 3_666
O9 Ho1 O10 52.7(2) 3_666 3_666
O3 Ho1 C40 168.6(2) . 3_666
O7 Ho1 C40 106.4(2) . 3_666
O5 Ho1 C40 97.9(3) . 3_666
O9 Ho1 C40 94.3(2) . 3_666
O1 Ho1 C40 27.3(2) 3_666 3_666
O2 Ho1 C40 27.1(2) 3_666 3_666
O9 Ho1 C40 85.6(2) 3_666 3_666
O10 Ho1 C40 97.1(2) 3_666 3_666
O3 Ho1 C84 77.8(2) . 3_666
O7 Ho1 C84 108.1(3) . 3_666
O5 Ho1 C84 166.9(3) . 3_666
O9 Ho1 C84 91.2(3) . 3_666
O1 Ho1 C84 110.4(2) 3_666 3_666
O2 Ho1 C84 75.6(2) 3_666 3_666
O9 Ho1 C84 27.0(2) 3_666 3_666
O10 Ho1 C84 25.9(2) 3_666 3_666
C40 Ho1 C84 93.9(3) 3_666 3_666
C57 Ir2 C47 91.3(4) . .
C57 Ir2 N10 80.1(3) . .
C47 Ir2 N10 91.8(3) . .
C57 Ir2 N8 91.7(3) . .
C47 Ir2 N8 80.6(4) . .
N10 Ir2 N8 168.7(3) . .
C57 Ir2 N11 168.7(4) . .
C47 Ir2 N11 98.4(3) . .
N10 Ir2 N11 105.1(3) . .
N8 Ir2 N11 84.4(3) . .
C57 Ir2 N12 96.0(4) . .
C47 Ir2 N12 170.4(4) . .
N10 Ir2 N12 83.3(3) . .
N8 Ir2 N12 105.4(3) . .
N11 Ir2 N12 75.0(3) . .
C5 N1 C1 117.3(9) . .
C5 N1 Ir1 116.4(7) . .
C1 N1 Ir1 126.1(7) . .
C6 N2 C14 118.7(8) . .
C6 N2 Ir1 114.0(6) . .
C14 N2 Ir1 127.3(6) . .
C20 N4 C29 119.0(8) . .
C20 N4 Ir1 113.4(6) . .
C29 N4 Ir1 127.3(6) . .
C30 N5 C34 118.6(7) . .
C30 N5 Ir1 121.2(6) . .
C34 N5 Ir1 115.1(5) . .
C39 N6 C35 119.6(8) . .
C39 N6 Ir1 122.0(6) . .
C35 N6 Ir1 115.1(6) . .
C48 N8 C56 117.0(8) . .
C48 N8 Ir2 113.1(6) . .
C56 N8 Ir2 129.8(6) . .
C63 N10 C71 119.3(8) . .
C63 N10 Ir2 114.4(7) . .
C71 N10 Ir2 126.1(6) . .
C72 N11 C76 119.6(8) . .
C72 N11 Ir2 121.8(6) . .
C76 N11 Ir2 116.8(6) . .
C82 N12 C78 119.6(8) . .
C82 N12 Ir2 122.8(6) . .
C78 N12 Ir2 116.9(6) . .
C86 N13 C88 122.0(12) . .
C86 N13 C87 120.4(12) . .
C88 N13 C87 117.2(12) . .
C40 O1 Ho1 92.9(5) . 3_666
C40 O2 Ho1 91.1(5) . 3_666
C41 O3 Ho1 161.4(6) . .
C77 O5 Ho1 129.7(6) . .
C83 O7 Ho1 121.2(6) . .
C84 O9 Ho1 144.3(6) . .
C84 O9 Ho1 93.0(5) . 3_666
Ho1 O9 Ho1 113.7(2) . 3_666
C84 O10 Ho1 91.1(6) . 3_666
C2 C1 N1 119.4(10) . .
C2 C1 H1 120.3 . .
N1 C1 H1 120.3 . .
C1 C2 C3 122.0(11) . .
C1 C2 H2 119.0 . .
C3 C2 H2 119.0 . .
C4 C3 C2 118.6(10) . .
C4 C3 H3 120.7 . .
C2 C3 H3 120.7 . .
C3 C4 C5 121.5(11) . .
C3 C4 H4 119.3 . .
C5 C4 H4 119.3 . .
C4 C5 N1 121.2(10) . .
C4 C5 C6 124.7(9) . .
N1 C5 C6 114.1(8) . .
N2 C6 C7 121.0(9) . .
N2 C6 C5 116.0(8) . .
C7 C6 C5 123.0(9) . .
C8 C7 C6 120.9(10) . .
C8 C7 H7 119.6 . .
C6 C7 H7 119.6 . .
C7 C8 C9 118.5(10) . .
C7 C8 H8 120.7 . .
C9 C8 H8 120.7 . .
C8 C9 C14 120.5(10) . .
C8 C9 C10 119.8(10) . .
C14 C9 C10 119.6(10) . .
C11 C10 C9 120.8(10) . .
C11 C10 H10 119.6 . .
C9 C10 H10 119.6 . .
C10 C11 C12 119.5(11) . .
C10 C11 H11 120.3 . .
C12 C11 H11 120.3 . .
C11 C12 C13 120.7(11) . .
C11 C12 H12 119.7 . .
C13 C12 H12 119.7 . .
C12 C13 C14 119.2(10) . .
C12 C13 H13 120.4 . .
C14 C13 H13 120.4 . .
C9 C14 N2 120.2(9) . .
C9 C14 C13 120.2(9) . .
N2 C14 C13 119.5(8) . .
C16 C15 C21 120.7(10) . .
C16 C15 H15 119.6 . .
C21 C15 H15 119.6 . .
C15 C16 C17 121.3(10) . .
C15 C16 H16 119.4 . .
C17 C16 H16 119.4 . .
C18 C17 C16 118.6(10) . .
C18 C17 H17 120.7 . .
C16 C17 H17 120.7 . .
C17 C18 C19 121.7(10) . .
C17 C18 H18 119.2 . .
C19 C18 H18 119.2 . .
C18 C19 C21 119.7(9) . .
C18 C19 C20 125.0(9) . .
C21 C19 C20 115.1(8) . .
N4 C20 C22 120.6(9) . .
N4 C20 C19 116.0(8) . .
C22 C20 C19 123.4(9) . .
C19 C21 C15 117.8(9) . .
C19 C21 Ir1 115.2(6) . .
C15 C21 Ir1 126.6(7) . .
C23 C22 C20 121.4(9) . .
C23 C22 H22 119.3 . .
C20 C22 H22 119.3 . .
C22 C23 C24 119.6(10) . .
C22 C23 H23 120.2 . .
C24 C23 H23 120.2 . .
C29 C24 C23 119.4(9) . .
C29 C24 C25 120.0(10) . .
C23 C24 C25 120.6(11) . .
C26 C25 C24 119.3(11) . .
C26 C25 H25 120.4 . .
C24 C25 H25 120.4 . .
C25 C26 C27 120.3(11) . .
C25 C26 H26 119.8 . .
C27 C26 H26 119.8 . .
C28 C27 C26 120.7(12) . .
C28 C27 H27 119.6 . .
C26 C27 H27 119.6 . .
C27 C28 C29 120.0(11) . .
C27 C28 H28 120.0 . .
C29 C28 H28 120.0 . .
C24 C29 N4 119.9(9) . .
C24 C29 C28 119.1(9) . .
N4 C29 C28 120.8(9) . .
N5 C30 C31 123.7(8) . .
N5 C30 H30 118.1 . .
C31 C30 H30 118.1 . .
C30 C31 C32 116.5(8) . .
C30 C31 H31 121.8 . .
C32 C31 H31 121.8 . .
C33 C32 C31 121.0(8) . .
C33 C32 H32 119.5 . .
C31 C32 H32 119.5 . .
C32 C33 C34 118.3(8) . .
C32 C33 C40 116.2(7) . .
C34 C33 C40 124.5(8) . .
N5 C34 C33 121.4(8) . .
N5 C34 C35 112.6(7) . .
C33 C34 C35 125.9(8) . .
N6 C35 C36 120.4(8) . .
N6 C35 C34 113.0(8) . .
C36 C35 C34 126.5(8) . .
C35 C36 C37 119.2(8) . .
C35 C36 C41 123.0(8) . .
C37 C36 C41 117.6(8) . .
C38 C37 C36 119.6(9) . .
C38 C37 H37 120.2 . .
C36 C37 H37 120.2 . .
C39 C38 C37 117.8(9) . .
C39 C38 H38 121.1 . .
C37 C38 H38 121.1 . .
N6 C39 C38 122.9(9) . .
N6 C39 H39 118.6 . .
C38 C39 H39 118.6 . .
O2 C40 O1 121.5(8) . .
O2 C40 C33 119.2(8) . .
O1 C40 C33 119.3(8) . .
O2 C40 Ho1 61.9(5) . 3_666
O1 C40 Ho1 59.8(4) . 3_666
C33 C40 Ho1 175.4(6) . 3_666
O4 C41 O3 126.6(9) . .
O4 C41 C36 118.0(8) . .
O3 C41 C36 115.3(8) . .
C43 C42 C47 120.9(10) . .
C43 C42 H42 119.5 . .
C47 C42 H42 119.5 . .
C42 C43 C44 121.5(10) . .
C42 C43 H43 119.2 . .
C44 C43 H43 119.2 . .
C45 C44 C43 119.8(11) . .
C45 C44 H44 120.1 . .
C43 C44 H44 120.1 . .
C44 C45 C46 119.8(11) . .
C44 C45 H45 120.1 . .
C46 C45 H45 120.1 . .
C45 C46 C47 120.4(9) . .
C45 C46 C48 124.6(9) . .
C47 C46 C48 115.0(9) . .
C42 C47 C46 117.5(9) . .
C42 C47 Ir2 128.1(8) . .
C46 C47 Ir2 114.2(7) . .
N8 C48 C49 120.4(9) . .
N8 C48 C46 116.7(8) . .
C49 C48 C46 122.8(9) . .
C50 C49 C48 124.1(10) . .
C50 C49 H49 118.0 . .
C48 C49 H49 118.0 . .
C49 C50 C51 117.5(10) . .
C49 C50 H50 121.2 . .
C51 C50 H50 121.2 . .
C52 C51 C56 120.4(9) . .
C52 C51 C50 121.4(9) . .
C56 C51 C50 118.2(9) . .
C53 C52 C51 121.0(10) . .
C53 C52 H52 119.5 . .
C51 C52 H52 119.5 . .
C52 C53 C54 118.8(10) . .
C52 C53 H53 120.6 . .
C54 C53 H53 120.6 . .
C55 C54 C53 121.9(10) . .
C55 C54 H54 119.0 . .
C53 C54 H54 119.0 . .
C54 C55 C56 120.6(10) . .
C54 C55 H55 119.7 . .
C56 C55 H55 119.7 . .
N8 C56 C51 122.6(8) . .
N8 C56 C55 120.2(8) . .
C51 C56 C55 117.2(9) . .
C58 C57 C62 117.0(10) . .
C58 C57 Ir2 127.9(8) . .
C62 C57 Ir2 114.9(7) . .
C59 C58 C57 119.9(11) . .
C59 C58 H58 120.1 . .
C57 C58 H58 120.1 . .
C60 C59 C58 121.3(12) . .
C60 C59 H59 119.4 . .
C58 C59 H59 119.4 . .
C59 C60 C61 120.3(11) . .
C59 C60 H60 119.9 . .
C61 C60 H60 119.9 . .
C60 C61 C62 120.1(11) . .
C60 C61 H61 120.0 . .
C62 C61 H61 120.0 . .
C61 C62 C57 121.3(10) . .
C61 C62 C63 124.0(10) . .
C57 C62 C63 114.5(9) . .
N10 C63 C64 122.2(10) . .
N10 C63 C62 114.9(9) . .
C64 C63 C62 122.9(10) . .
C65 C64 C63 119.9(11) . .
C65 C64 H64 120.1 . .
C63 C64 H64 120.1 . .
C64 C65 C66 119.9(10) . .
C64 C65 H65 120.1 . .
C66 C65 H65 120.1 . .
C67 C66 C65 122.4(11) . .
C67 C66 C71 119.2(12) . .
C65 C66 C71 118.4(10) . .
C68 C67 C66 120.7(12) . .
C68 C67 H67 119.7 . .
C66 C67 H67 119.7 . .
C67 C68 C69 118.6(12) . .
C67 C68 H68 120.7 . .
C69 C68 H68 120.7 . .
C70 C69 C68 122.5(13) . .
C70 C69 H69 118.8 . .
C68 C69 H69 118.8 . .
C69 C70 C71 120.5(11) . .
C69 C70 H70 119.7 . .
C71 C70 H70 119.7 . .
C70 C71 N10 121.4(9) . .
C70 C71 C66 118.3(10) . .
N10 C71 C66 120.1(10) . .
C73 C72 N11 121.4(9) . .
C73 C72 H72 119.3 . .
N11 C72 H72 119.3 . .
C72 C73 C74 119.2(9) . .
C72 C73 H73 120.4 . .
C74 C73 H73 120.4 . .
C73 C74 C75 120.3(9) . .
C73 C74 H74 119.9 . .
C75 C74 H74 119.9 . .
C76 C75 C74 117.6(9) . .
C76 C75 C77 126.3(9) . .
C74 C75 C77 115.7(8) . .
C75 C76 N11 121.1(8) . .
C75 C76 C78 124.8(8) . .
N11 C76 C78 113.9(8) . .
O6 C77 O5 125.3(9) . .
O6 C77 C75 117.6(8) . .
O5 C77 C75 117.1(9) . .
N12 C78 C79 119.9(8) . .
N12 C78 C76 113.3(7) . .
C79 C78 C76 126.9(8) . .
C80 C79 C78 117.8(9) . .
C80 C79 C83 116.1(9) . .
C78 C79 C83 126.0(9) . .
C81 C80 C79 121.3(10) . .
C81 C80 H80 119.4 . .
C79 C80 H80 119.4 . .
C82 C81 C80 118.9(10) . .
C82 C81 H81 120.5 . .
C80 C81 H81 120.5 . .
N12 C82 C81 121.6(10) . .
N12 C82 H82 119.2 . .
C81 C82 H82 119.2 . .
O8 C83 O7 128.0(9) . .
O8 C83 C79 117.3(9) . .
O7 C83 C79 114.7(8) . .
O10 C84 O9 122.2(9) . .
O10 C84 C85 121.0(9) . .
O9 C84 C85 116.7(9) . .
O10 C84 Ho1 63.0(5) . 3_666
O9 C84 Ho1 59.9(5) . 3_666
C85 C84 Ho1 167.1(7) . 3_666
O11 C86 N13 123.0(12) . .
O11 C86 H86 118.5 . .
N13 C86 H86 118.5 . .
N13 C88 H88A 109.5 . .
N13 C88 H88B 109.5 . .
H88A C88 H88B 109.5 . .
N13 C88 H88C 109.5 . .
H88A C88 H88C 109.5 . .
H88B C88 H88C 109.5 . .
N13 C87 H87A 109.5 . .
N13 C87 H87B 109.5 . .
H87A C87 H87B 109.5 . .
N13 C87 H87C 109.5 . .
H87A C87 H87C 109.5 . .
H87B C87 H87C 109.5 . .
C84 C85 H85A 109.5 . .
C84 C85 H85B 109.5 . .
H85A C85 H85B 109.5 . .
C84 C85 H85C 109.5 . .
H85A C85 H85C 109.5 . .
H85B C85 H85C 109.5 . .

loop_
_geom_bond_atom_site_label_1
_geom_bond_atom_site_label_2
_geom_bond_distance
_geom_bond_site_symmetry_2
Ir1 N1 1.986(9) .
Ir1 C21 1.999(9) .
Ir1 N2 2.094(7) .
Ir1 N4 2.095(8) .
Ir1 N6 2.180(7) .
Ir1 N5 2.185(7) .
Ho1 O3 2.236(6) .
Ho1 O7 2.311(7) .
Ho1 O5 2.316(6) .
Ho1 O9 2.379(6) .
Ho1 O1 2.387(6) 3_666
Ho1 O2 2.433(6) 3_666
Ho1 O9 2.439(6) 3_666
Ho1 O10 2.509(6) 3_666
Ho1 C40 2.759(9) 3_666
Ho1 C84 2.815(10) 3_666
Ir2 C57 2.006(10) .
Ir2 C47 2.010(10) .
Ir2 N10 2.082(7) .
Ir2 N8 2.093(8) .
Ir2 N11 2.167(7) .
Ir2 N12 2.182(7) .
N1 C5 1.409(13) .
N1 C1 1.429(13) .
N2 C6 1.351(11) .
N2 C14 1.401(11) .
N4 C20 1.360(12) .
N4 C29 1.395(12) .
N5 C30 1.339(11) .
N5 C34 1.346(11) .
N6 C39 1.332(11) .
N6 C35 1.353(11) .
N8 C48 1.360(12) .
N8 C56 1.400(12) .
N10 C63 1.340(13) .
N10 C71 1.399(12) .
N11 C72 1.358(12) .
N11 C76 1.369(11) .
N12 C82 1.340(12) .
N12 C78 1.368(11) .
N13 C86 1.367(16) .
N13 C88 1.444(17) .
N13 C87 1.461(17) .
O1 C40 1.267(10) .
O2 C40 1.255(10) .
O3 C41 1.273(11) .
O4 C41 1.230(11) .
O5 C77 1.298(11) .
O6 C77 1.242(11) .
O7 C83 1.296(12) .
O8 C83 1.212(11) .
O9 C84 1.281(10) .
O10 C84 1.230(11) .
O11 C86 1.205(14) .
C1 C2 1.381(14) .
C1 H1 0.9500 .
C2 C3 1.415(17) .
C2 H2 0.9500 .
C3 C4 1.346(16) .
C3 H3 0.9500 .
C4 C5 1.397(13) .
C4 H4 0.9500 .
C5 C6 1.442(14) .
C6 C7 1.410(14) .
C7 C8 1.365(15) .
C7 H7 0.9500 .
C8 C9 1.388(15) .
C8 H8 0.9500 .
C9 C14 1.395(13) .
C9 C10 1.397(15) .
C10 C11 1.389(16) .
C10 H10 0.9500 .
C11 C12 1.397(16) .
C11 H11 0.9500 .
C12 C13 1.398(15) .
C12 H12 0.9500 .
C13 C14 1.409(14) .
C13 H13 0.9500 .
C15 C16 1.365(14) .
C15 C21 1.427(13) .
C15 H15 0.9500 .
C16 C17 1.388(15) .
C16 H16 0.9500 .
C17 C18 1.385(15) .
C17 H17 0.9500 .
C18 C19 1.391(13) .
C18 H18 0.9500 .
C19 C21 1.404(13) .
C19 C20 1.436(13) .
C20 C22 1.398(13) .
C22 C23 1.321(14) .
C22 H22 0.9500 .
C23 C24 1.412(15) .
C23 H23 0.9500 .
C24 C29 1.388(14) .
C24 C25 1.425(14) .
C25 C26 1.347(17) .
C25 H25 0.9500 .
C26 C27 1.405(18) .
C26 H26 0.9500 .
C27 C28 1.362(15) .
C27 H27 0.9500 .
C28 C29 1.400(14) .
C28 H28 0.9500 .
C30 C31 1.373(12) .
C30 H30 0.9500 .
C31 C32 1.386(12) .
C31 H31 0.9500 .
C32 C33 1.375(12) .
C32 H32 0.9500 .
C33 C34 1.384(12) .
C33 C40 1.503(12) .
C34 C35 1.499(12) .
C35 C36 1.375(12) .
C36 C37 1.390(12) .
C36 C41 1.527(12) .
C37 C38 1.387(13) .
C37 H37 0.9500 .
C38 C39 1.369(13) .
C38 H38 0.9500 .
C39 H39 0.9500 .
C42 C43 1.382(14) .
C42 C47 1.391(13) .
C42 H42 0.9500 .
C43 C44 1.387(15) .
C43 H43 0.9500 .
C44 C45 1.365(15) .
C44 H44 0.9500 .
C45 C46 1.421(14) .
C45 H45 0.9500 .
C46 C47 1.425(13) .
C46 C48 1.439(14) .
C48 C49 1.410(13) .
C49 C50 1.334(15) .
C49 H49 0.9500 .
C50 C51 1.424(14) .
C50 H50 0.9500 .
C51 C52 1.403(14) .
C51 C56 1.418(12) .
C52 C53 1.356(15) .
C52 H52 0.9500 .
C53 C54 1.416(15) .
C53 H53 0.9500 .
C54 C55 1.344(14) .
C54 H54 0.9500 .
C55 C56 1.427(13) .
C55 H55 0.9500 .
C57 C58 1.401(14) .
C57 C62 1.403(13) .
C58 C59 1.397(16) .
C58 H58 0.9500 .
C59 C60 1.353(17) .
C59 H59 0.9500 .
C60 C61 1.355(17) .
C60 H60 0.9500 .
C61 C62 1.390(15) .
C61 H61 0.9500 .
C62 C63 1.482(15) .
C63 C64 1.411(14) .
C64 C65 1.358(16) .
C64 H64 0.9500 .
C65 C66 1.420(17) .
C65 H65 0.9500 .
C66 C67 1.412(16) .
C66 C71 1.424(14) .
C67 C68 1.37(2) .
C67 H67 0.9500 .
C68 C69 1.383(17) .
C68 H68 0.9500 .
C69 C70 1.362(14) .
C69 H69 0.9500 .
C70 C71 1.383(15) .
C70 H70 0.9500 .
C72 C73 1.347(13) .
C72 H72 0.9500 .
C73 C74 1.389(13) .
C73 H73 0.9500 .
C74 C75 1.400(13) .
C74 H74 0.9500 .
C75 C76 1.368(12) .
C75 C77 1.495(13) .
C76 C78 1.504(12) .
C78 C79 1.394(12) .
C79 C80 1.366(14) .
C79 C83 1.552(13) .
C80 C81 1.362(14) .
C80 H80 0.9500 .
C81 C82 1.359(14) .
C81 H81 0.9500 .
C82 H82 0.9500 .
C84 C85 1.516(14) .
C86 H86 0.9500 .
C88 H88A 0.9800 .
C88 H88B 0.9800 .
C88 H88C 0.9800 .
C87 H87A 0.9800 .
C87 H87B 0.9800 .
C87 H87C 0.9800 .
C85 H85A 0.9800 .
C85 H85B 0.9800 .
C85 H85C 0.9800 .

loop_
_geom_torsion_atom_site_label_1
_geom_torsion_atom_site_label_2
_geom_torsion_atom_site_label_3
_geom_torsion_atom_site_label_4
_geom_torsion
_geom_torsion_site_symmetry_1
_geom_torsion_site_symmetry_4
C5 N1 C1 C2 0.7(15) . .
Ir1 N1 C1 C2 174.6(8) . .
N1 C1 C2 C3 0.2(17) . .
C1 C2 C3 C4 0.1(19) . .
C2 C3 C4 C5 -1.2(18) . .
C3 C4 C5 N1 2.2(17) . .
C3 C4 C5 C6 -176.7(11) . .
C1 N1 C5 C4 -1.8(15) . .
Ir1 N1 C5 C4 -176.4(8) . .
C1 N1 C5 C6 177.1(9) . .
Ir1 N1 C5 C6 2.6(11) . .
C14 N2 C6 C7 1.0(14) . .
Ir1 N2 C6 C7 178.0(8) . .
C14 N2 C6 C5 -179.1(8) . .
Ir1 N2 C6 C5 -2.0(10) . .
C4 C5 C6 N2 178.7(9) . .
N1 C5 C6 N2 -0.3(13) . .
C4 C5 C6 C7 -1.4(16) . .
N1 C5 C6 C7 179.7(10) . .
N2 C6 C7 C8 -2.6(17) . .
C5 C6 C7 C8 177.4(10) . .
C6 C7 C8 C9 0.7(18) . .
C7 C8 C9 C14 2.8(17) . .
C7 C8 C9 C10 179.0(11) . .
C8 C9 C10 C11 -176.3(11) . .
C14 C9 C10 C11 -0.1(17) . .
C9 C10 C11 C12 2.6(18) . .
C10 C11 C12 C13 -2.8(19) . .
C11 C12 C13 C14 0.5(18) . .
C8 C9 C14 N2 -4.4(16) . .
C10 C9 C14 N2 179.4(9) . .
C8 C9 C14 C13 174.1(10) . .
C10 C9 C14 C13 -2.1(16) . .
C6 N2 C14 C9 2.5(13) . .
Ir1 N2 C14 C9 -174.1(7) . .
C6 N2 C14 C13 -176.0(9) . .
Ir1 N2 C14 C13 7.4(12) . .
C12 C13 C14 C9 1.9(16) . .
C12 C13 C14 N2 -179.6(10) . .
C21 C15 C16 C17 -2.4(17) . .
C15 C16 C17 C18 1.3(18) . .
C16 C17 C18 C19 2.1(17) . .
C17 C18 C19 C21 -4.2(15) . .
C17 C18 C19 C20 -179.6(10) . .
C29 N4 C20 C22 1.0(13) . .
Ir1 N4 C20 C22 174.8(7) . .
C29 N4 C20 C19 -177.6(8) . .
Ir1 N4 C20 C19 -3.7(10) . .
C18 C19 C20 N4 175.0(9) . .
C21 C19 C20 N4 -0.6(12) . .
C18 C19 C20 C22 -3.5(15) . .
C21 C19 C20 C22 -179.2(9) . .
C18 C19 C21 C15 2.9(13) . .
C20 C19 C21 C15 178.8(8) . .
C18 C19 C21 Ir1 -170.9(7) . .
C20 C19 C21 Ir1 5.0(10) . .
C16 C15 C21 C19 0.3(14) . .
C16 C15 C21 Ir1 173.3(8) . .
N4 C20 C22 C23 -1.2(15) . .
C19 C20 C22 C23 177.2(9) . .
C20 C22 C23 C24 -1.3(16) . .
C22 C23 C24 C29 4.1(16) . .
C22 C23 C24 C25 -176.1(10) . .
C29 C24 C25 C26 -6.7(18) . .
C23 C24 C25 C26 173.5(12) . .
C24 C25 C26 C27 8(2) . .
C25 C26 C27 C28 -3(2) . .
C26 C27 C28 C29 -3(2) . .
C23 C24 C29 N4 -4.4(15) . .
C25 C24 C29 N4 175.9(9) . .
C23 C24 C29 C28 -180.0(10) . .
C25 C24 C29 C28 0.3(16) . .
C20 N4 C29 C24 1.9(13) . .
Ir1 N4 C29 C24 -171.0(7) . .
C20 N4 C29 C28 177.4(9) . .
Ir1 N4 C29 C28 4.5(13) . .
C27 C28 C29 C24 4.6(17) . .
C27 C28 C29 N4 -170.9(10) . .
C34 N5 C30 C31 0.8(13) . .
Ir1 N5 C30 C31 -152.8(7) . .
N5 C30 C31 C32 4.9(14) . .
C30 C31 C32 C33 -6.6(14) . .
C31 C32 C33 C34 2.8(14) . .
C31 C32 C33 C40 171.9(9) . .
C30 N5 C34 C33 -5.0(12) . .
Ir1 N5 C34 C33 150.2(7) . .
C30 N5 C34 C35 177.5(7) . .
Ir1 N5 C34 C35 -27.3(9) . .
C32 C33 C34 N5 3.2(13) . .
C40 C33 C34 N5 -164.9(8) . .
C32 C33 C34 C35 -179.7(9) . .
C40 C33 C34 C35 12.2(14) . .
C39 N6 C35 C36 -8.5(12) . .
Ir1 N6 C35 C36 151.6(6) . .
C39 N6 C35 C34 174.6(7) . .
Ir1 N6 C35 C34 -25.4(9) . .
N5 C34 C35 N6 34.9(10) . .
C33 C34 C35 N6 -142.4(9) . .
N5 C34 C35 C36 -141.8(8) . .
C33 C34 C35 C36 40.9(13) . .
N6 C35 C36 C37 6.1(12) . .
C34 C35 C36 C37 -177.5(8) . .
N6 C35 C36 C41 -169.1(8) . .
C34 C35 C36 C41 7.4(13) . .
C35 C36 C37 C38 0.8(13) . .
C41 C36 C37 C38 176.2(8) . .
C36 C37 C38 C39 -5.0(13) . .
C35 N6 C39 C38 4.1(13) . .
Ir1 N6 C39 C38 -154.6(7) . .
C37 C38 C39 N6 2.7(14) . .
Ho1 O2 C40 O1 4.2(9) 3_666 .
Ho1 O2 C40 C33 -174.9(7) 3_666 .
Ho1 O1 C40 O2 -4.3(9) 3_666 .
Ho1 O1 C40 C33 174.8(7) 3_666 .
C32 C33 C40 O2 31.7(13) . .
C34 C33 C40 O2 -160.0(9) . .
C32 C33 C40 O1 -147.5(9) . .
C34 C33 C40 O1 20.9(14) . .
Ho1 O3 C41 O4 -95(2) . .
Ho1 O3 C41 C36 87(2) . .
C35 C36 C41 O4 27.4(13) . .
C37 C36 C41 O4 -147.8(9) . .
C35 C36 C41 O3 -154.4(8) . .
C37 C36 C41 O3 30.4(12) . .
C47 C42 C43 C44 0.3(15) . .
C42 C43 C44 C45 -0.6(16) . .
C43 C44 C45 C46 -0.8(17) . .
C44 C45 C46 C47 2.5(17) . .
C44 C45 C46 C48 -179.0(10) . .
C43 C42 C47 C46 1.3(14) . .
C43 C42 C47 Ir2 -172.7(7) . .
C45 C46 C47 C42 -2.7(15) . .
C48 C46 C47 C42 178.6(9) . .
C45 C46 C47 Ir2 172.2(8) . .
C48 C46 C47 Ir2 -6.5(11) . .
C56 N8 C48 C49 -4.2(14) . .
Ir2 N8 C48 C49 174.2(7) . .
C56 N8 C48 C46 179.5(8) . .
Ir2 N8 C48 C46 -2.1(11) . .
C45 C46 C48 N8 -172.9(10) . .
C47 C46 C48 N8 5.7(13) . .
C45 C46 C48 C49 10.8(17) . .
C47 C46 C48 C49 -170.6(9) . .
N8 C48 C49 C50 1.9(16) . .
C46 C48 C49 C50 178.1(11) . .
C48 C49 C50 C51 1.5(17) . .
C49 C50 C51 C52 177.9(10) . .
C49 C50 C51 C56 -2.4(15) . .
C56 C51 C52 C53 0.4(16) . .
C50 C51 C52 C53 -179.9(10) . .
C51 C52 C53 C54 -0.8(17) . .
C52 C53 C54 C55 -0.8(18) . .
C53 C54 C55 C56 2.7(19) . .
C48 N8 C56 C51 3.3(14) . .
Ir2 N8 C56 C51 -174.8(7) . .
C48 N8 C56 C55 -178.5(9) . .
Ir2 N8 C56 C55 3.4(14) . .
C52 C51 C56 N8 179.7(9) . .
C50 C51 C56 N8 0.0(15) . .
C52 C51 C56 C55 1.4(15) . .
C50 C51 C56 C55 -178.3(10) . .
C54 C55 C56 N8 178.7(10) . .
C54 C55 C56 C51 -3.0(16) . .
C62 C57 C58 C59 3.7(18) . .
Ir2 C57 C58 C59 -170.8(10) . .
C57 C58 C59 C60 0(2) . .
C58 C59 C60 C61 -4(2) . .
C59 C60 C61 C62 4(2) . .
C60 C61 C62 C57 0.5(18) . .
C60 C61 C62 C63 175.8(12) . .
C58 C57 C62 C61 -4.1(16) . .
Ir2 C57 C62 C61 171.1(8) . .
C58 C57 C62 C63 -179.9(10) . .
Ir2 C57 C62 C63 -4.6(12) . .
C71 N10 C63 C64 3.5(14) . .
Ir2 N10 C63 C64 -172.1(8) . .
C71 N10 C63 C62 -173.9(8) . .
Ir2 N10 C63 C62 10.5(11) . .
C61 C62 C63 N10 -179.7(10) . .
C57 C62 C63 N10 -4.0(13) . .
C61 C62 C63 C64 2.9(16) . .
C57 C62 C63 C64 178.6(10) . .
N10 C63 C64 C65 1.4(16) . .
C62 C63 C64 C65 178.6(10) . .
C63 C64 C65 C66 -5.6(16) . .
C64 C65 C66 C67 -175.3(11) . .
C64 C65 C66 C71 4.8(16) . .
C65 C66 C67 C68 174.5(11) . .
C71 C66 C67 C68 -5.6(17) . .
C66 C67 C68 C69 2.1(19) . .
C67 C68 C69 C70 1.7(19) . .
C68 C69 C70 C71 -1.9(17) . .
C69 C70 C71 N10 -176.5(9) . .
C69 C70 C71 C66 -1.7(14) . .
C63 N10 C71 C70 170.5(9) . .
Ir2 N10 C71 C70 -14.4(12) . .
C63 N10 C71 C66 -4.2(13) . .
Ir2 N10 C71 C66 170.9(7) . .
C67 C66 C71 C70 5.3(14) . .
C65 C66 C71 C70 -174.8(9) . .
C67 C66 C71 N10 -179.8(9) . .
C65 C66 C71 N10 0.1(14) . .
C76 N11 C72 C73 -2.4(15) . .
Ir2 N11 C72 C73 162.2(8) . .
N11 C72 C73 C74 -1.4(16) . .
C72 C73 C74 C75 -0.8(16) . .
C73 C74 C75 C76 6.6(14) . .
C73 C74 C75 C77 -166.6(9) . .
C74 C75 C76 N11 -10.5(14) . .
C77 C75 C76 N11 161.9(9) . .
C74 C75 C76 C78 174.7(9) . .
C77 C75 C76 C78 -12.9(15) . .
C72 N11 C76 C75 8.6(14) . .
Ir2 N11 C76 C75 -156.8(7) . .
C72 N11 C76 C78 -176.1(8) . .
Ir2 N11 C76 C78 18.6(10) . .
Ho1 O5 C77 O6 128.0(9) . .
Ho1 O5 C77 C75 -55.0(11) . .
C76 C75 C77 O6 -48.6(13) . .
C74 C75 C77 O6 124.0(10) . .
C76 C75 C77 O5 134.1(10) . .
C74 C75 C77 O5 -53.3(12) . .
C82 N12 C78 C79 7.2(14) . .
Ir2 N12 C78 C79 -163.2(7) . .
C82 N12 C78 C76 -172.7(8) . .
Ir2 N12 C78 C76 16.9(10) . .
C75 C76 C78 N12 152.0(9) . .
N11 C76 C78 N12 -23.1(12) . .
C75 C76 C78 C79 -27.9(15) . .
N11 C76 C78 C79 157.0(9) . .
N12 C78 C79 C80 -10.3(15) . .
C76 C78 C79 C80 169.6(10) . .
N12 C78 C79 C83 168.0(9) . .
C76 C78 C79 C83 -12.1(16) . .
C78 C79 C80 C81 5.7(17) . .
C83 C79 C80 C81 -172.8(10) . .
C79 C80 C81 C82 2.0(18) . .
C78 N12 C82 C81 0.8(15) . .
Ir2 N12 C82 C81 170.6(8) . .
C80 C81 C82 N12 -5.4(17) . .
Ho1 O7 C83 O8 -31.1(14) . .
Ho1 O7 C83 C79 150.0(6) . .
C80 C79 C83 O8 -30.4(14) . .
C78 C79 C83 O8 151.3(10) . .
C80 C79 C83 O7 148.6(10) . .
C78 C79 C83 O7 -29.8(14) . .
Ho1 O10 C84 O9 -9.8(8) 3_666 .
Ho1 O10 C84 C85 166.0(8) 3_666 .
Ho1 O9 C84 O10 150.0(7) . .
Ho1 O9 C84 O10 10.1(9) 3_666 .
Ho1 O9 C84 C85 -26.0(14) . .
Ho1 O9 C84 C85 -165.9(7) 3_666 .
Ho1 O9 C84 Ho1 139.8(9) . 3_666
C88 N13 C86 O11 -3(2) . .
C87 N13 C86 O11 -175.6(13) . .
